data_4302532
loop_
_publ_author_name
'Jean-Claude G. B\"unzli'
'Nail M. Shavaleev'
'Rosario Scopelliti'
'Fr\'ed\'eric Gumy'

_publ_contact_author_address
;Ecole polytechnique f\'ed\'erale de Lausanne
Institut des sciences et ing\'enierie chimiques
EPFL SB ISIC LCSL
BCH 1402 (B\^at. BCH)
CH-1015 Lausanne
Switzerland
;
_publ_contact_author_email jean-claude.bunzli@epfl.ch
_publ_contact_author_fax '+41 21 693 98 25'
_publ_contact_author_name 'Jean-Claude B\"unzli'
_publ_contact_author_phone '+41 21 693 98 21'
_publ_section_title
;
Benzothiazole- and Benzoxazole-Substituted Pyridine-2-Carboxylates as
Efficient Sensitizers of Europium Luminescence
;
_journal_name_full 'Inorganic Chemistry'
_journal_page_first 6178
_journal_page_last 6191
_journal_paper_doi 10.1021/ic9005136
_journal_volume 48
_journal_year 2009
_chemical_formula_moiety 'C39 H25 N6 Nd O11, C2 H3 N'
_chemical_formula_sum 'C41 H28 N7 Nd O11'
_chemical_formula_weight 938.94
_chemical_name_systematic
; 
 ? 
;
_space_group_IT_number 2
_symmetry_cell_setting triclinic
_symmetry_space_group_name_Hall '-P 1'
_symmetry_space_group_name_H-M 'P -1'
_atom_sites_solution_hydrogens geom
_atom_sites_solution_primary direct
_atom_sites_solution_secondary difmap
_audit_creation_method SHELXL-97
_cell_angle_alpha 60.381(8)
_cell_angle_beta 89.928(9)
_cell_angle_gamma 66.592(10)
_cell_formula_units_Z 2
_cell_length_a 12.0867(17)
_cell_length_b 14.2706(15)
_cell_length_c 14.2725(12)
_cell_measurement_reflns_used 276
_cell_measurement_temperature 100(2)
_cell_measurement_theta_max 22.046
_cell_measurement_theta_min 3.143
_cell_volume 1904.3(5)
_computing_cell_refinement 'Dirax/lsq (Duisenberg & Schreurs, 1989-2000)'
_computing_data_collection 'Collect (Bruker AXS BV, 1997-2004)'
_computing_data_reduction 'EvalCCD (Duisenberg & Schreurs, 1990-2000)'
_computing_molecular_graphics 'Bruker SHELXTL'
_computing_publication_material 'Bruker SHELXTL'
_computing_structure_refinement 'SHELXL-97 (Sheldrick, 1997)'
_computing_structure_solution 'SHELXS-97 (Sheldrick, 1990)'
_diffrn_ambient_temperature 100(2)
_diffrn_measured_fraction_theta_full 0.991
_diffrn_measured_fraction_theta_max 0.991
_diffrn_measurement_device_type 'Bruker APEX II CCD'
_diffrn_measurement_method 'phi and omega scans'
_diffrn_radiation_monochromator graphite
_diffrn_radiation_source 'fine-focus sealed tube'
_diffrn_radiation_type MoK\a
_diffrn_radiation_wavelength 0.71073
_diffrn_reflns_av_R_equivalents 0.0000
_diffrn_reflns_av_sigmaI/netI 0.0478
_diffrn_reflns_limit_h_max 15
_diffrn_reflns_limit_h_min -15
_diffrn_reflns_limit_k_max 18
_diffrn_reflns_limit_k_min -15
_diffrn_reflns_limit_l_max 18
_diffrn_reflns_limit_l_min -18
_diffrn_reflns_number 8689
_diffrn_reflns_theta_full 27.52
_diffrn_reflns_theta_max 27.52
_diffrn_reflns_theta_min 3.37
_exptl_absorpt_coefficient_mu 1.437
_exptl_absorpt_correction_T_max 1.0000
_exptl_absorpt_correction_T_min 0.7973
_exptl_absorpt_correction_type multi-scan
_exptl_absorpt_process_details 'SADABS V2.10, G.M.Sheldrick, 2003'
_exptl_crystal_colour red
_exptl_crystal_density_diffrn 1.637
_exptl_crystal_density_method 'not measured'
_exptl_crystal_description prismatic
_exptl_crystal_F_000 942
_exptl_crystal_size_max 0.38
_exptl_crystal_size_mid 0.19
_exptl_crystal_size_min 0.17
_refine_diff_density_max 3.123
_refine_diff_density_min -1.615
_refine_diff_density_rms 0.204
_refine_ls_extinction_method none
_refine_ls_goodness_of_fit_ref 1.237
_refine_ls_hydrogen_treatment riding
_refine_ls_matrix_type full
_refine_ls_number_parameters 583
_refine_ls_number_reflns 8689
_refine_ls_number_restraints 72
_refine_ls_restrained_S_all 1.232
_refine_ls_R_factor_all 0.0804
_refine_ls_R_factor_gt 0.0656
_refine_ls_shift/su_max 0.000
_refine_ls_shift/su_mean 0.000
_refine_ls_structure_factor_coef Fsqd
_refine_ls_weighting_details 'calc w=1/[\s^2^(Fo^2^)+(0.0002P)^2^+38.3442P] where P=(Fo^2^+2Fc^2^)/3'
_refine_ls_weighting_scheme calc
_refine_ls_wR_factor_gt 0.1841
_refine_ls_wR_factor_ref 0.1923
_reflns_number_gt 7494
_reflns_number_total 8689
_reflns_threshold_expression >2sigma(I)
_cod_data_source_file ic9005136_si_001_01.cif
_cod_data_source_block '[Nd(L)3(H2O)2)]'
_cod_depositor_comments
;
The following automatic conversions were performed:
'_symmetry_cell_setting' value 'Triclinic' changed to 'triclinic'
according to '/home/saulius/struct/CIF-dictionaries/cif_core.dic'
dictionary named 'cif_core.dic' version 2.4.1 from 2010-06-29.

Automatic conversion script
Id: cif_fix_enum 1527 2010-12-29 10:47:43Z saulius 
;
_cod_original_cell_volume 1904.3(4)
_cod_database_code 4302532

loop_
_symmetry_equiv_pos_as_xyz
'x, y, z'
'-x, -y, -z'

loop_
_atom_site_label
_atom_site_type_symbol
_atom_site_fract_x
_atom_site_fract_y
_atom_site_fract_z
_atom_site_U_iso_or_equiv
_atom_site_adp_type
_atom_site_occupancy
_atom_site_symmetry_multiplicity
_atom_site_calc_flag
_atom_site_refinement_flags
_atom_site_disorder_assembly
_atom_site_disorder_group
Nd1 Nd 0.36299(4) 0.36446(4) 0.36302(4) 0.01704(13) Uani 1 1 d . . .
O1 O 0.5310(5) 0.3669(5) 0.4513(5) 0.0221(12) Uani 1 1 d . . .
O2 O 0.6417(6) 0.3409(6) 0.5952(5) 0.0289(14) Uani 1 1 d . . .
O3 O 0.0551(5) 0.3507(5) 0.5761(5) 0.0217(12) Uani 1 1 d . . .
O4 O 0.4324(6) 0.1614(5) 0.5243(5) 0.0251(13) Uani 1 1 d . . .
O5 O 0.5714(6) -0.0308(5) 0.6449(5) 0.0301(14) Uani 1 1 d . . .
O6 O 0.6662(5) 0.3805(6) 0.1490(5) 0.0221(12) Uani 1 1 d . . .
O7 O 0.2215(6) 0.5038(6) 0.1833(5) 0.0264(13) Uani 1 1 d . . .
O8 O 0.1075(6) 0.4512(6) 0.1126(5) 0.0274(13) Uani 1 1 d . . .
O9 O 0.0637(6) 0.8494(6) 0.1952(6) 0.0329(15) Uani 1 1 d . . .
O10 O 0.3089(6) 0.2619(5) 0.2861(5) 0.0228(12) Uani 1 1 d D . .
H10A H 0.268(8) 0.301(7) 0.209(3) 0.034 Uiso 1 1 d D . .
H10B H 0.365(8) 0.178(3) 0.319(6) 0.034 Uiso 1 1 d D . .
O11 O 0.2706(6) 0.5779(6) 0.3051(5) 0.0263(13) Uani 1 1 d D . .
H11A H 0.292(9) 0.609(7) 0.346(7) 0.040 Uiso 1 1 d D . .
H11B H 0.212(8) 0.644(5) 0.234(4) 0.040 Uiso 1 1 d D . .
N1 N 0.3404(6) 0.3719(6) 0.5441(5) 0.0164(13) Uani 1 1 d . . .
N2 N 0.1561(6) 0.3622(6) 0.4405(6) 0.0185(13) Uani 1 1 d . . .
N3 N 0.5786(6) 0.1936(6) 0.3857(6) 0.0196(14) Uani 1 1 d . . .
N4 N 0.4969(6) 0.4296(6) 0.2157(6) 0.0205(14) Uani 1 1 d . . .
N5 N 0.0251(7) 0.7098(7) 0.1331(6) 0.0227(14) Uani 1 1 d . . .
N6 N -0.1156(7) 1.0137(7) 0.0777(7) 0.0293(17) Uani 1 1 d . . .
C1 C 0.5451(7) 0.3605(7) 0.5433(7) 0.0194(16) Uani 1 1 d . . .
C2 C 0.4352(8) 0.3701(7) 0.5959(7) 0.0225(17) Uani 1 1 d . . .
C3 C 0.4332(9) 0.3728(8) 0.6927(8) 0.0274(18) Uani 1 1 d . . .
H3 H 0.5006 0.3725 0.7271 0.033 Uiso 1 1 calc R . .
C4 C 0.3305(9) 0.3758(9) 0.7374(7) 0.0290(19) Uani 1 1 d . . .
H4 H 0.3263 0.3793 0.8021 0.035 Uiso 1 1 calc R . .
C5 C 0.2335(8) 0.3737(8) 0.6865(7) 0.0238(17) Uani 1 1 d . . .
H5 H 0.1636 0.3733 0.7170 0.029 Uiso 1 1 calc R . .
C6 C 0.2419(7) 0.3722(7) 0.5900(7) 0.0184(15) Uani 1 1 d . . .
C7 C 0.1514(7) 0.3643(7) 0.5309(7) 0.0182(15) Uani 1 1 d . . .
C8 C 0.0529(7) 0.3443(7) 0.4218(7) 0.0201(16) Uani 1 1 d . . .
C9 C 0.0094(8) 0.3330(8) 0.3390(7) 0.0248(18) Uani 1 1 d . . .
H9 H 0.0494 0.3378 0.2806 0.030 Uiso 1 1 calc R . .
C10 C -0.0966(8) 0.3141(8) 0.3471(8) 0.0261(18) Uani 1 1 d . . .
H10 H -0.1299 0.3065 0.2924 0.031 Uiso 1 1 calc R . .
C11 C -0.1548(8) 0.3060(8) 0.4346(8) 0.0273(19) Uani 1 1 d . . .
H11 H -0.2259 0.2924 0.4376 0.033 Uiso 1 1 calc R . .
C12 C -0.1116(8) 0.3173(8) 0.5166(8) 0.0268(18) Uani 1 1 d . . .
H12 H -0.1511 0.3130 0.5751 0.032 Uiso 1 1 calc R . .
C13 C -0.0065(7) 0.3355(7) 0.5070(7) 0.0207(16) Uani 1 1 d . . .
C14 C 0.5338(7) 0.0669(8) 0.5558(7) 0.0210(16) Uani 1 1 d . . .
C15 C 0.6197(7) 0.0807(7) 0.4743(7) 0.0197(16) Uani 1 1 d . . .
C16 C 0.7297(8) -0.0159(8) 0.4935(8) 0.0267(18) Uani 1 1 d . . .
H16 H 0.7542 -0.0953 0.5560 0.032 Uiso 1 1 calc R . .
C17 C 0.8042(9) 0.0079(8) 0.4170(8) 0.030(2) Uani 1 1 d . . .
H17 H 0.8810 -0.0558 0.4277 0.036 Uiso 1 1 calc R . .
C18 C 0.7647(9) 0.1246(9) 0.3260(8) 0.0287(19) Uani 1 1 d . . .
H18 H 0.8131 0.1424 0.2732 0.034 Uiso 1 1 calc R . .
C19 C 0.6527(8) 0.2144(8) 0.3143(7) 0.0209(16) Uani 1 1 d . . .
C20 C 0.6001(7) 0.3439(8) 0.2258(7) 0.0203(16) Uani 1 1 d . . .
C21 C 0.4897(8) 0.5370(8) 0.1238(7) 0.0204(16) Uani 1 1 d . . .
C22 C 0.4011(8) 0.6568(8) 0.0747(7) 0.0241(17) Uani 1 1 d . . .
H22 H 0.3298 0.6792 0.1022 0.029 Uiso 1 1 calc R . .
C23 C 0.4223(9) 0.7431(9) -0.0175(8) 0.031(2) Uani 1 1 d . . .
H23 H 0.3639 0.8262 -0.0540 0.037 Uiso 1 1 calc R . .
C24 C 0.5285(9) 0.7089(9) -0.0572(8) 0.0280(19) Uani 1 1 d . . .
H24 H 0.5395 0.7702 -0.1200 0.034 Uiso 1 1 calc R . .
C25 C 0.6183(9) 0.5887(8) -0.0083(7) 0.0261(18) Uani 1 1 d . . .
H25 H 0.6897 0.5657 -0.0355 0.031 Uiso 1 1 calc R . .
C26 C 0.5950(8) 0.5051(8) 0.0837(7) 0.0233(17) Uani 1 1 d . . .
C27 C 0.1191(8) 0.5202(8) 0.1375(7) 0.0226(17) Uani 1 1 d . . .
C28 C 0.0056(8) 0.6382(8) 0.1061(7) 0.0230(17) Uani 1 1 d . . .
C29 C -0.1096(8) 0.6703(8) 0.0492(7) 0.0263(18) Uani 1 1 d . . .
H29 H -0.1207 0.6165 0.0340 0.032 Uiso 1 1 calc R . .
C30 C -0.2075(9) 0.7815(9) 0.0152(8) 0.031(2) Uani 1 1 d . . .
H30 H -0.2866 0.8051 -0.0242 0.038 Uiso 1 1 calc R . .
C31 C -0.1899(8) 0.8590(9) 0.0389(7) 0.0276(19) Uani 1 1 d . . .
H31 H -0.2556 0.9365 0.0153 0.033 Uiso 1 1 calc R . .
C32 C -0.0718(8) 0.8186(8) 0.0985(7) 0.0243(17) Uani 1 1 d . . .
C33 C -0.0451(9) 0.8986(9) 0.1217(8) 0.031(2) Uani 1 1 d . . .
C34 C -0.0504(8) 1.0493(8) 0.1247(7) 0.0255(18) Uani 1 1 d . . .
C35 C -0.0749(9) 1.1608(8) 0.1097(7) 0.0279(19) Uani 1 1 d . . .
H35 H -0.1492 1.2319 0.0604 0.034 Uiso 1 1 calc R . .
C36 C 0.0110(10) 1.1646(9) 0.1681(8) 0.034(2) Uani 1 1 d . . .
H36 H -0.0036 1.2396 0.1587 0.040 Uiso 1 1 calc R . .
C37 C 0.1201(11) 1.0602(10) 0.2414(9) 0.040(2) Uani 1 1 d . . .
H37 H 0.1770 1.0659 0.2817 0.048 Uiso 1 1 calc R . .
C38 C 0.1476(11) 0.9491(10) 0.2572(11) 0.049(3) Uani 1 1 d . . .
H38 H 0.2222 0.8784 0.3064 0.059 Uiso 1 1 calc R . .
C39 C 0.0606(9) 0.9473(8) 0.1973(8) 0.032(2) Uani 1 1 d . . .
C40A C 0.457(2) 1.055(3) -0.187(2) 0.037(7) Uani 0.48(3) 1 d PDU A 1
H40A H 0.4503 1.1288 -0.1943 0.056 Uiso 0.48(3) 1 calc PR A 1
H40B H 0.5169 1.0312 -0.2271 0.056 Uiso 0.48(3) 1 calc PR A 1
H40C H 0.4858 0.9893 -0.1080 0.056 Uiso 0.48(3) 1 calc PR A 1
C41A C 0.335(2) 1.076(3) -0.233(3) 0.030(7) Uani 0.48(3) 1 d PDU A 1
N7A N 0.2420(18) 1.0891(19) -0.2676(17) 0.047(6) Uani 0.48(3) 1 d PDU A 1
C40B C 0.342(3) 1.055(4) -0.251(3) 0.043(9) Uani 0.52(3) 1 d PDU A 2
H40D H 0.3465 0.9769 -0.2305 0.065 Uiso 0.52(3) 1 calc PR A 2
H40E H 0.3675 1.0888 -0.3208 0.065 Uiso 0.52(3) 1 calc PR A 2
H40F H 0.2569 1.1109 -0.2603 0.065 Uiso 0.52(3) 1 calc PR A 2
C41B C 0.426(3) 1.037(3) -0.163(2) 0.045(7) Uani 0.52(3) 1 d PDU A 2
N7B N 0.4921(18) 1.0237(19) -0.0955(18) 0.054(7) Uani 0.52(3) 1 d PDU A 2

loop_
_atom_site_aniso_label
_atom_site_aniso_U_11
_atom_site_aniso_U_22
_atom_site_aniso_U_33
_atom_site_aniso_U_23
_atom_site_aniso_U_13
_atom_site_aniso_U_12
Nd1 0.0132(2) 0.0237(2) 0.0179(2) -0.01239(17) 0.00626(15) -0.01012(16)
O1 0.015(3) 0.033(3) 0.021(3) -0.015(3) 0.007(2) -0.014(2)
O2 0.023(3) 0.036(4) 0.032(3) -0.019(3) 0.007(3) -0.016(3)
O3 0.020(3) 0.029(3) 0.022(3) -0.015(3) 0.013(2) -0.015(2)
O4 0.023(3) 0.025(3) 0.025(3) -0.012(3) 0.008(2) -0.010(3)
O5 0.032(3) 0.021(3) 0.030(3) -0.011(3) 0.009(3) -0.008(3)
O6 0.019(3) 0.035(3) 0.024(3) -0.019(3) 0.014(2) -0.018(3)
O7 0.022(3) 0.029(3) 0.029(3) -0.014(3) 0.000(2) -0.013(3)
O8 0.026(3) 0.034(3) 0.028(3) -0.018(3) 0.004(3) -0.017(3)
O9 0.033(4) 0.029(3) 0.035(4) -0.014(3) 0.002(3) -0.017(3)
O10 0.031(3) 0.018(3) 0.020(3) -0.012(2) 0.005(2) -0.009(2)
O11 0.025(3) 0.029(3) 0.022(3) -0.012(3) 0.000(2) -0.012(3)
N1 0.016(3) 0.018(3) 0.014(3) -0.008(3) 0.005(2) -0.008(3)
N2 0.014(3) 0.023(3) 0.020(3) -0.013(3) 0.005(3) -0.009(3)
N3 0.016(3) 0.029(4) 0.022(3) -0.017(3) 0.007(3) -0.012(3)
N4 0.020(3) 0.029(4) 0.018(3) -0.014(3) 0.007(3) -0.015(3)
N5 0.021(3) 0.032(4) 0.018(3) -0.013(3) 0.006(3) -0.015(3)
N6 0.026(4) 0.026(4) 0.035(4) -0.016(3) 0.009(3) -0.011(3)
C1 0.014(4) 0.025(4) 0.018(4) -0.010(3) 0.002(3) -0.011(3)
C2 0.019(4) 0.021(4) 0.026(4) -0.011(3) 0.003(3) -0.011(3)
C3 0.030(5) 0.032(5) 0.027(5) -0.015(4) 0.007(4) -0.021(4)
C4 0.038(5) 0.040(5) 0.021(4) -0.019(4) 0.010(4) -0.024(4)
C5 0.026(4) 0.031(4) 0.023(4) -0.016(4) 0.013(3) -0.018(4)
C6 0.017(4) 0.019(4) 0.019(4) -0.010(3) 0.006(3) -0.009(3)
C7 0.016(4) 0.022(4) 0.019(4) -0.011(3) 0.009(3) -0.010(3)
C8 0.013(3) 0.024(4) 0.025(4) -0.013(3) 0.006(3) -0.010(3)
C9 0.020(4) 0.034(5) 0.028(4) -0.020(4) 0.010(3) -0.015(4)
C10 0.020(4) 0.037(5) 0.030(5) -0.021(4) 0.009(3) -0.017(4)
C11 0.020(4) 0.032(5) 0.037(5) -0.018(4) 0.010(4) -0.019(4)
C12 0.019(4) 0.033(5) 0.032(5) -0.016(4) 0.015(4) -0.018(4)
C13 0.019(4) 0.021(4) 0.024(4) -0.013(3) 0.007(3) -0.010(3)
C14 0.017(4) 0.025(4) 0.028(4) -0.017(4) 0.014(3) -0.013(3)
C15 0.018(4) 0.024(4) 0.023(4) -0.015(3) 0.005(3) -0.012(3)
C16 0.023(4) 0.026(4) 0.029(5) -0.017(4) 0.002(4) -0.007(4)
C17 0.024(4) 0.028(5) 0.041(5) -0.021(4) 0.013(4) -0.011(4)
C18 0.028(5) 0.035(5) 0.038(5) -0.027(4) 0.018(4) -0.017(4)
C19 0.020(4) 0.032(4) 0.018(4) -0.016(4) 0.007(3) -0.016(3)
C20 0.016(4) 0.037(5) 0.024(4) -0.021(4) 0.011(3) -0.020(3)
C21 0.020(4) 0.034(4) 0.017(4) -0.015(4) 0.008(3) -0.019(3)
C22 0.019(4) 0.033(5) 0.024(4) -0.016(4) 0.009(3) -0.015(4)
C23 0.036(5) 0.034(5) 0.027(5) -0.016(4) 0.008(4) -0.020(4)
C24 0.033(5) 0.037(5) 0.028(5) -0.018(4) 0.014(4) -0.028(4)
C25 0.033(5) 0.038(5) 0.026(4) -0.022(4) 0.021(4) -0.026(4)
C26 0.022(4) 0.033(5) 0.025(4) -0.020(4) 0.008(3) -0.016(4)
C27 0.025(4) 0.030(4) 0.017(4) -0.012(3) 0.007(3) -0.017(4)
C28 0.026(4) 0.030(4) 0.019(4) -0.014(4) 0.011(3) -0.017(4)
C29 0.027(4) 0.027(4) 0.022(4) -0.010(4) 0.004(3) -0.015(4)
C30 0.024(4) 0.038(5) 0.033(5) -0.019(4) 0.004(4) -0.016(4)
C31 0.022(4) 0.032(5) 0.022(4) -0.012(4) 0.004(3) -0.009(4)
C32 0.021(4) 0.027(4) 0.023(4) -0.010(4) 0.007(3) -0.013(3)
C33 0.035(5) 0.035(5) 0.025(5) -0.014(4) 0.016(4) -0.020(4)
C34 0.026(4) 0.028(4) 0.022(4) -0.012(4) 0.009(3) -0.014(4)
C35 0.026(4) 0.031(5) 0.022(4) -0.013(4) 0.009(4) -0.011(4)
C36 0.043(6) 0.032(5) 0.037(5) -0.023(4) 0.021(5) -0.021(4)
C37 0.051(6) 0.039(6) 0.035(6) -0.017(5) 0.000(5) -0.029(5)
C38 0.043(6) 0.035(6) 0.058(8) -0.014(5) -0.008(5) -0.022(5)
C39 0.037(5) 0.026(5) 0.038(5) -0.020(4) 0.008(4) -0.015(4)
C40A 0.045(16) 0.029(12) 0.030(13) -0.016(11) 0.007(11) -0.010(11)
C41A 0.037(13) 0.019(12) 0.030(14) -0.012(9) 0.024(10) -0.011(9)
N7A 0.050(13) 0.045(12) 0.052(13) -0.028(10) 0.024(10) -0.026(10)
C40B 0.048(15) 0.038(18) 0.034(15) -0.017(11) 0.021(11) -0.013(11)
C41B 0.037(13) 0.038(13) 0.046(15) -0.012(11) 0.016(11) -0.016(10)
N7B 0.038(11) 0.048(12) 0.057(14) -0.023(10) 0.004(9) -0.008(9)

loop_
_atom_type_symbol
_atom_type_description
_atom_type_scat_dispersion_real
_atom_type_scat_dispersion_imag
_atom_type_scat_source
C C 0.0033 0.0016 'International Tables Vol C Tables 4.2.6.8 and 6.1.1.4'
H H 0.0000 0.0000 'International Tables Vol C Tables 4.2.6.8 and 6.1.1.4'
N N 0.0061 0.0033 'International Tables Vol C Tables 4.2.6.8 and 6.1.1.4'
O O 0.0106 0.0060 'International Tables Vol C Tables 4.2.6.8 and 6.1.1.4'
Nd Nd -0.1943 3.0179 'International Tables Vol C Tables 4.2.6.8 and 6.1.1.4'

loop_
_geom_angle_atom_site_label_1
_geom_angle_atom_site_label_2
_geom_angle_atom_site_label_3
_geom_angle
_geom_angle_site_symmetry_1
_geom_angle_site_symmetry_3
_geom_angle_publ_flag
O7 Nd1 O1 132.1(2) . . ?
O7 Nd1 O4 141.5(2) . . ?
O1 Nd1 O4 85.9(2) . . ?
O7 Nd1 O11 65.2(2) . . ?
O1 Nd1 O11 79.1(2) . . ?
O4 Nd1 O11 142.5(2) . . ?
O7 Nd1 O10 67.3(2) . . ?
O1 Nd1 O10 144.9(2) . . ?
O4 Nd1 O10 77.2(2) . . ?
O11 Nd1 O10 131.4(2) . . ?
O7 Nd1 N3 118.5(2) . . ?
O1 Nd1 N3 70.1(2) . . ?
O4 Nd1 N3 62.6(2) . . ?
O11 Nd1 N3 138.8(2) . . ?
O10 Nd1 N3 74.9(2) . . ?
O7 Nd1 N1 127.3(2) . . ?
O1 Nd1 N1 62.96(19) . . ?
O4 Nd1 N1 70.1(2) . . ?
O11 Nd1 N1 72.4(2) . . ?
O10 Nd1 N1 134.7(2) . . ?
N3 Nd1 N1 114.0(2) . . ?
O7 Nd1 N4 73.0(2) . . ?
O1 Nd1 N4 72.1(2) . . ?
O4 Nd1 N4 124.3(2) . . ?
O11 Nd1 N4 83.3(2) . . ?
O10 Nd1 N4 92.4(2) . . ?
N3 Nd1 N4 61.9(2) . . ?
N1 Nd1 N4 131.8(2) . . ?
O7 Nd1 N2 85.1(2) . . ?
O1 Nd1 N2 124.58(19) . . ?
O4 Nd1 N2 74.4(2) . . ?
O11 Nd1 N2 86.2(2) . . ?
O10 Nd1 N2 80.2(2) . . ?
N3 Nd1 N2 133.9(2) . . ?
N1 Nd1 N2 61.7(2) . . ?
N4 Nd1 N2 158.1(2) . . ?
C1 O1 Nd1 127.9(5) . . ?
C7 O3 C13 104.0(6) . . ?
C14 O4 Nd1 129.0(5) . . ?
C20 O6 C26 103.5(6) . . ?
C27 O7 Nd1 135.7(6) . . ?
C33 O9 C39 103.8(7) . . ?
Nd1 O10 H10A 124(5) . . ?
Nd1 O10 H10B 115(5) . . ?
H10A O10 H10B 113(3) . . ?
Nd1 O11 H11A 126(5) . . ?
Nd1 O11 H11B 124(5) . . ?
H11A O11 H11B 110(3) . . ?
C2 N1 C6 118.5(7) . . ?
C2 N1 Nd1 117.6(5) . . ?
C6 N1 Nd1 123.9(5) . . ?
C7 N2 C8 104.4(6) . . ?
C7 N2 Nd1 115.3(5) . . ?
C8 N2 Nd1 139.8(5) . . ?
C15 N3 C19 117.5(7) . . ?
C15 N3 Nd1 118.8(5) . . ?
C19 N3 Nd1 123.7(5) . . ?
C20 N4 C21 104.9(7) . . ?
C20 N4 Nd1 117.2(5) . . ?
C21 N4 Nd1 137.9(5) . . ?
C32 N5 C28 117.2(7) . . ?
C33 N6 C34 104.9(8) . . ?
O2 C1 O1 125.7(8) . . ?
O2 C1 C2 117.9(7) . . ?
O1 C1 C2 116.3(7) . . ?
N1 C2 C3 122.2(8) . . ?
N1 C2 C1 114.7(7) . . ?
C3 C2 C1 123.1(7) . . ?
C4 C3 C2 118.7(8) . . ?
C4 C3 H3 120.7 . . ?
C2 C3 H3 120.7 . . ?
C3 C4 C5 119.6(8) . . ?
C3 C4 H4 120.2 . . ?
C5 C4 H4 120.2 . . ?
C6 C5 C4 118.2(8) . . ?
C6 C5 H5 120.9 . . ?
C4 C5 H5 120.9 . . ?
N1 C6 C5 122.7(7) . . ?
N1 C6 C7 112.8(7) . . ?
C5 C6 C7 124.4(7) . . ?
N2 C7 O3 115.5(7) . . ?
N2 C7 C6 126.4(7) . . ?
O3 C7 C6 118.0(7) . . ?
C13 C8 C9 120.6(7) . . ?
C13 C8 N2 107.7(7) . . ?
C9 C8 N2 131.6(7) . . ?
C8 C9 C10 116.3(8) . . ?
C8 C9 H9 121.9 . . ?
C10 C9 H9 121.9 . . ?
C9 C10 C11 121.5(8) . . ?
C9 C10 H10 119.3 . . ?
C11 C10 H10 119.3 . . ?
C12 C11 C10 122.1(8) . . ?
C12 C11 H11 118.9 . . ?
C10 C11 H11 118.9 . . ?
C11 C12 C13 115.3(8) . . ?
C11 C12 H12 122.3 . . ?
C13 C12 H12 122.3 . . ?
O3 C13 C12 127.4(8) . . ?
O3 C13 C8 108.4(7) . . ?
C12 C13 C8 124.1(8) . . ?
O5 C14 O4 126.6(8) . . ?
O5 C14 C15 118.0(7) . . ?
O4 C14 C15 115.4(7) . . ?
N3 C15 C16 123.8(8) . . ?
N3 C15 C14 114.0(7) . . ?
C16 C15 C14 122.2(8) . . ?
C15 C16 C17 117.6(8) . . ?
C15 C16 H16 121.2 . . ?
C17 C16 H16 121.2 . . ?
C18 C17 C16 119.6(8) . . ?
C18 C17 H17 120.2 . . ?
C16 C17 H17 120.2 . . ?
C19 C18 C17 118.1(8) . . ?
C19 C18 H18 120.9 . . ?
C17 C18 H18 120.9 . . ?
N3 C19 C18 123.4(8) . . ?
N3 C19 C20 111.5(7) . . ?
C18 C19 C20 125.1(8) . . ?
N4 C20 O6 115.6(8) . . ?
N4 C20 C19 125.7(7) . . ?
O6 C20 C19 118.7(7) . . ?
C22 C21 C26 121.4(8) . . ?
C22 C21 N4 131.1(7) . . ?
C26 C21 N4 107.5(7) . . ?
C21 C22 C23 116.5(8) . . ?
C21 C22 H22 121.8 . . ?
C23 C22 H22 121.8 . . ?
C22 C23 C24 121.3(9) . . ?
C22 C23 H23 119.4 . . ?
C24 C23 H23 119.4 . . ?
C25 C24 C23 122.8(8) . . ?
C25 C24 H24 118.6 . . ?
C23 C24 H24 118.6 . . ?
C24 C25 C26 114.6(8) . . ?
C24 C25 H25 122.7 . . ?
C26 C25 H25 122.7 . . ?
O6 C26 C25 128.0(8) . . ?
O6 C26 C21 108.4(7) . . ?
C25 C26 C21 123.5(8) . . ?
O8 C27 O7 125.3(8) . . ?
O8 C27 C28 119.4(7) . . ?
O7 C27 C28 115.2(7) . . ?
N5 C28 C29 122.8(8) . . ?
N5 C28 C27 116.4(7) . . ?
C29 C28 C27 120.8(8) . . ?
C30 C29 C28 119.0(8) . . ?
C30 C29 H29 120.5 . . ?
C28 C29 H29 120.5 . . ?
C29 C30 C31 119.7(9) . . ?
C29 C30 H30 120.1 . . ?
C31 C30 H30 120.1 . . ?
C30 C31 C32 117.6(9) . . ?
C30 C31 H31 121.2 . . ?
C32 C31 H31 121.2 . . ?
N5 C32 C31 123.6(8) . . ?
N5 C32 C33 116.0(8) . . ?
C31 C32 C33 120.4(8) . . ?
N6 C33 O9 115.8(9) . . ?
N6 C33 C32 126.0(9) . . ?
O9 C33 C32 118.2(8) . . ?
C39 C34 C35 119.0(9) . . ?
C39 C34 N6 107.9(8) . . ?
C35 C34 N6 133.0(8) . . ?
C36 C35 C34 118.1(9) . . ?
C36 C35 H35 121.0 . . ?
C34 C35 H35 121.0 . . ?
C35 C36 C37 121.3(9) . . ?
C35 C36 H36 119.4 . . ?
C37 C36 H36 119.4 . . ?
C38 C37 C36 122.1(10) . . ?
C38 C37 H37 119.0 . . ?
C36 C37 H37 119.0 . . ?
C39 C38 C37 115.8(10) . . ?
C39 C38 H38 122.1 . . ?
C37 C38 H38 122.1 . . ?
C38 C39 C34 123.7(9) . . ?
C38 C39 O9 128.6(9) . . ?
C34 C39 O9 107.7(8) . . ?
C41A C40A H40A 109.5 . . ?
C41A C40A H40B 109.5 . . ?
H40A C40A H40B 109.5 . . ?
C41A C40A H40C 109.5 . . ?
H40A C40A H40C 109.5 . . ?
H40B C40A H40C 109.5 . . ?
N7A C41A C40A 178(4) . . ?
C41B C40B H40D 109.5 . . ?
C41B C40B H40E 109.5 . . ?
H40D C40B H40E 109.5 . . ?
C41B C40B H40F 109.5 . . ?
H40D C40B H40F 109.5 . . ?
H40E C40B H40F 109.5 . . ?
N7B C41B C40B 179(4) . . ?

loop_
_geom_bond_atom_site_label_1
_geom_bond_atom_site_label_2
_geom_bond_distance
_geom_bond_site_symmetry_2
_geom_bond_publ_flag
Nd1 O7 2.393(6) . ?
Nd1 O1 2.413(6) . ?
Nd1 O4 2.425(6) . ?
Nd1 O11 2.454(6) . ?
Nd1 O10 2.475(6) . ?
Nd1 N3 2.648(7) . ?
Nd1 N1 2.648(6) . ?
Nd1 N4 2.675(7) . ?
Nd1 N2 2.738(6) . ?
O1 C1 1.277(10) . ?
O2 C1 1.237(10) . ?
O3 C7 1.365(9) . ?
O3 C13 1.384(10) . ?
O4 C14 1.269(10) . ?
O5 C14 1.231(10) . ?
O6 C20 1.370(9) . ?
O6 C26 1.385(11) . ?
O7 C27 1.279(10) . ?
O8 C27 1.253(10) . ?
O9 C33 1.365(12) . ?
O9 C39 1.398(11) . ?
O10 H10A 0.97(2) . ?
O10 H10B 0.96(2) . ?
O11 H11A 0.98(2) . ?
O11 H11B 0.97(2) . ?
N1 C2 1.349(10) . ?
N1 C6 1.357(10) . ?
N2 C7 1.306(10) . ?
N2 C8 1.418(10) . ?
N3 C15 1.339(11) . ?
N3 C19 1.357(10) . ?
N4 C20 1.299(11) . ?
N4 C21 1.409(11) . ?
N5 C32 1.352(11) . ?
N5 C28 1.352(11) . ?
N6 C33 1.299(12) . ?
N6 C34 1.409(12) . ?
C1 C2 1.516(11) . ?
C2 C3 1.400(12) . ?
C3 C4 1.390(13) . ?
C3 H3 0.9500 . ?
C4 C5 1.399(12) . ?
C4 H4 0.9500 . ?
C5 C6 1.392(11) . ?
C5 H5 0.9500 . ?
C6 C7 1.454(11) . ?
C8 C13 1.389(11) . ?
C8 C9 1.399(12) . ?
C9 C10 1.405(11) . ?
C9 H9 0.9500 . ?
C10 C11 1.410(12) . ?
C10 H10 0.9500 . ?
C11 C12 1.386(13) . ?
C11 H11 0.9500 . ?
C12 C13 1.387(11) . ?
C12 H12 0.9500 . ?
C14 C15 1.550(11) . ?
C15 C16 1.382(11) . ?
C16 C17 1.412(13) . ?
C16 H16 0.9500 . ?
C17 C18 1.385(13) . ?
C17 H17 0.9500 . ?
C18 C19 1.383(12) . ?
C18 H18 0.9500 . ?
C19 C20 1.475(12) . ?
C21 C22 1.387(12) . ?
C21 C26 1.396(11) . ?
C22 C23 1.401(12) . ?
C22 H22 0.9500 . ?
C23 C24 1.407(13) . ?
C23 H23 0.9500 . ?
C24 C25 1.395(13) . ?
C24 H24 0.9500 . ?
C25 C26 1.395(12) . ?
C25 H25 0.9500 . ?
C27 C28 1.530(12) . ?
C28 C29 1.391(12) . ?
C29 C30 1.379(13) . ?
C29 H29 0.9500 . ?
C30 C31 1.392(13) . ?
C30 H30 0.9500 . ?
C31 C32 1.399(12) . ?
C31 H31 0.9500 . ?
C32 C33 1.478(13) . ?
C34 C39 1.398(13) . ?
C34 C35 1.398(13) . ?
C35 C36 1.367(14) . ?
C35 H35 0.9500 . ?
C36 C37 1.398(15) . ?
C36 H36 0.9500 . ?
C37 C38 1.379(15) . ?
C37 H37 0.9500 . ?
C38 C39 1.373(14) . ?
C38 H38 0.9500 . ?
C40A C41A 1.471(16) . ?
C40A H40A 0.9800 . ?
C40A H40B 0.9800 . ?
C40A H40C 0.9800 . ?
C41A N7A 1.129(16) . ?
C40B C41B 1.469(16) . ?
C40B H40D 0.9800 . ?
C40B H40E 0.9800 . ?
C40B H40F 0.9800 . ?
C41B N7B 1.137(16) . ?

loop_
_geom_hbond_atom_site_label_D
_geom_hbond_atom_site_label_H
_geom_hbond_atom_site_label_A
_geom_hbond_distance_DH
_geom_hbond_distance_HA
_geom_hbond_distance_DA
_geom_hbond_angle_DHA
_geom_hbond_site_symmetry_A
O10 H10A O8 0.97(2) 2.00(6) 2.744(9) 131(7) .
O10 H10B O5 0.96(2) 1.71(4) 2.635(8) 162(9) 2_656
O11 H11A O2 0.98(2) 1.70(3) 2.664(9) 166(10) 2_666
O11 H11B N5 0.97(2) 2.25(7) 3.064(9) 141(8) .
O11 H11B O9 0.97(2) 2.51(8) 3.166(9) 124(6) .

loop_
_geom_torsion_atom_site_label_1
_geom_torsion_atom_site_label_2
_geom_torsion_atom_site_label_3
_geom_torsion_atom_site_label_4
_geom_torsion
_geom_torsion_site_symmetry_1
_geom_torsion_site_symmetry_2
_geom_torsion_site_symmetry_3
_geom_torsion_site_symmetry_4
_geom_torsion_publ_flag
O7 Nd1 O1 C1 123.3(7) . . . . ?
O4 Nd1 O1 C1 -63.5(7) . . . . ?
O11 Nd1 O1 C1 82.0(7) . . . . ?
O10 Nd1 O1 C1 -124.2(7) . . . . ?
N3 Nd1 O1 C1 -125.8(7) . . . . ?
N1 Nd1 O1 C1 6.2(6) . . . . ?
N4 Nd1 O1 C1 168.4(7) . . . . ?
N2 Nd1 O1 C1 4.4(8) . . . . ?
O7 Nd1 O4 C14 106.0(7) . . . . ?
O1 Nd1 O4 C14 -65.9(7) . . . . ?
O11 Nd1 O4 C14 -132.0(7) . . . . ?
O10 Nd1 O4 C14 83.2(7) . . . . ?
N3 Nd1 O4 C14 3.8(7) . . . . ?
N1 Nd1 O4 C14 -128.5(7) . . . . ?
N4 Nd1 O4 C14 -0.8(8) . . . . ?
N2 Nd1 O4 C14 166.5(7) . . . . ?
O1 Nd1 O7 C27 -165.4(7) . . . . ?
O4 Nd1 O7 C27 25.6(10) . . . . ?
O11 Nd1 O7 C27 -119.8(8) . . . . ?
O10 Nd1 O7 C27 49.7(8) . . . . ?
N3 Nd1 O7 C27 106.4(8) . . . . ?
N1 Nd1 O7 C27 -80.2(8) . . . . ?
N4 Nd1 O7 C27 149.8(8) . . . . ?
N2 Nd1 O7 C27 -31.7(8) . . . . ?
O7 Nd1 N1 C2 -125.6(5) . . . . ?
O1 Nd1 N1 C2 -1.7(5) . . . . ?
O4 Nd1 N1 C2 94.0(6) . . . . ?
O11 Nd1 N1 C2 -88.2(6) . . . . ?
O10 Nd1 N1 C2 140.3(5) . . . . ?
N3 Nd1 N1 C2 48.1(6) . . . . ?
N4 Nd1 N1 C2 -24.8(7) . . . . ?
N2 Nd1 N1 C2 176.5(6) . . . . ?
O7 Nd1 N1 C6 57.4(7) . . . . ?
O1 Nd1 N1 C6 -178.8(7) . . . . ?
O4 Nd1 N1 C6 -83.1(6) . . . . ?
O11 Nd1 N1 C6 94.8(6) . . . . ?
O10 Nd1 N1 C6 -36.8(7) . . . . ?
N3 Nd1 N1 C6 -128.9(6) . . . . ?
N4 Nd1 N1 C6 158.2(5) . . . . ?
N2 Nd1 N1 C6 -0.5(6) . . . . ?
O7 Nd1 N2 C7 -138.4(6) . . . . ?
O1 Nd1 N2 C7 0.9(7) . . . . ?
O4 Nd1 N2 C7 74.5(6) . . . . ?
O11 Nd1 N2 C7 -73.0(6) . . . . ?
O10 Nd1 N2 C7 153.8(6) . . . . ?
N3 Nd1 N2 C7 96.0(6) . . . . ?
N1 Nd1 N2 C7 -0.9(5) . . . . ?
N4 Nd1 N2 C7 -134.5(6) . . . . ?
O7 Nd1 N2 C8 52.0(8) . . . . ?
O1 Nd1 N2 C8 -168.6(7) . . . . ?
O4 Nd1 N2 C8 -95.0(8) . . . . ?
O11 Nd1 N2 C8 117.4(8) . . . . ?
O10 Nd1 N2 C8 -15.7(8) . . . . ?
N3 Nd1 N2 C8 -73.5(8) . . . . ?
N1 Nd1 N2 C8 -170.5(9) . . . . ?
N4 Nd1 N2 C8 55.9(11) . . . . ?
O7 Nd1 N3 C15 -136.5(5) . . . . ?
O1 Nd1 N3 C15 95.5(6) . . . . ?
O4 Nd1 N3 C15 -0.3(5) . . . . ?
O11 Nd1 N3 C15 139.5(5) . . . . ?
O10 Nd1 N3 C15 -83.5(6) . . . . ?
N1 Nd1 N3 C15 49.2(6) . . . . ?
N4 Nd1 N3 C15 175.3(6) . . . . ?
N2 Nd1 N3 C15 -23.8(7) . . . . ?
O7 Nd1 N3 C19 45.7(7) . . . . ?
O1 Nd1 N3 C19 -82.3(6) . . . . ?
O4 Nd1 N3 C19 -178.1(7) . . . . ?
O11 Nd1 N3 C19 -38.2(7) . . . . ?
O10 Nd1 N3 C19 98.7(6) . . . . ?
N1 Nd1 N3 C19 -128.6(6) . . . . ?
N4 Nd1 N3 C19 -2.4(6) . . . . ?
N2 Nd1 N3 C19 158.5(5) . . . . ?
O7 Nd1 N4 C20 -134.3(6) . . . . ?
O1 Nd1 N4 C20 79.1(6) . . . . ?
O4 Nd1 N4 C20 7.2(7) . . . . ?
O11 Nd1 N4 C20 159.7(6) . . . . ?
O10 Nd1 N4 C20 -68.9(6) . . . . ?
N3 Nd1 N4 C20 2.6(5) . . . . ?
N1 Nd1 N4 C20 100.6(6) . . . . ?
N2 Nd1 N4 C20 -138.3(6) . . . . ?
O7 Nd1 N4 C21 46.4(7) . . . . ?
O1 Nd1 N4 C21 -100.3(8) . . . . ?
O4 Nd1 N4 C21 -172.1(7) . . . . ?
O11 Nd1 N4 C21 -19.6(7) . . . . ?
O10 Nd1 N4 C21 111.8(8) . . . . ?
N3 Nd1 N4 C21 -176.8(8) . . . . ?
N1 Nd1 N4 C21 -78.8(8) . . . . ?
N2 Nd1 N4 C21 42.4(11) . . . . ?
Nd1 O1 C1 O2 166.6(6) . . . . ?
Nd1 O1 C1 C2 -9.4(10) . . . . ?
C6 N1 C2 C3 -2.3(12) . . . . ?
Nd1 N1 C2 C3 -179.5(6) . . . . ?
C6 N1 C2 C1 175.6(7) . . . . ?
Nd1 N1 C2 C1 -1.6(9) . . . . ?
O2 C1 C2 N1 -169.8(7) . . . . ?
O1 C1 C2 N1 6.5(11) . . . . ?
O2 C1 C2 C3 8.1(13) . . . . ?
O1 C1 C2 C3 -175.6(8) . . . . ?
N1 C2 C3 C4 0.8(13) . . . . ?
C1 C2 C3 C4 -176.9(8) . . . . ?
C2 C3 C4 C5 1.3(14) . . . . ?
C3 C4 C5 C6 -1.9(13) . . . . ?
C2 N1 C6 C5 1.7(12) . . . . ?
Nd1 N1 C6 C5 178.7(6) . . . . ?
C2 N1 C6 C7 -175.3(7) . . . . ?
Nd1 N1 C6 C7 1.7(9) . . . . ?
C4 C5 C6 N1 0.4(13) . . . . ?
C4 C5 C6 C7 177.0(8) . . . . ?
C8 N2 C7 O3 -0.5(9) . . . . ?
Nd1 N2 C7 O3 -173.6(5) . . . . ?
C8 N2 C7 C6 175.5(8) . . . . ?
Nd1 N2 C7 C6 2.4(10) . . . . ?
C13 O3 C7 N2 1.4(9) . . . . ?
C13 O3 C7 C6 -174.9(7) . . . . ?
N1 C6 C7 N2 -2.8(12) . . . . ?
C5 C6 C7 N2 -179.8(8) . . . . ?
N1 C6 C7 O3 173.1(7) . . . . ?
C5 C6 C7 O3 -3.9(12) . . . . ?
C7 N2 C8 C13 -0.7(9) . . . . ?
Nd1 N2 C8 C13 169.6(6) . . . . ?
C7 N2 C8 C9 -179.2(9) . . . . ?
Nd1 N2 C8 C9 -8.9(15) . . . . ?
C13 C8 C9 C10 0.7(13) . . . . ?
N2 C8 C9 C10 179.1(8) . . . . ?
C8 C9 C10 C11 -0.5(13) . . . . ?
C9 C10 C11 C12 0.6(14) . . . . ?
C10 C11 C12 C13 -0.8(13) . . . . ?
C7 O3 C13 C12 179.7(8) . . . . ?
C7 O3 C13 C8 -1.8(8) . . . . ?
C11 C12 C13 O3 179.4(8) . . . . ?
C11 C12 C13 C8 1.0(13) . . . . ?
C9 C8 C13 O3 -179.7(7) . . . . ?
N2 C8 C13 O3 1.6(9) . . . . ?
C9 C8 C13 C12 -1.1(13) . . . . ?
N2 C8 C13 C12 -179.8(8) . . . . ?
Nd1 O4 C14 O5 170.8(7) . . . . ?
Nd1 O4 C14 C15 -6.2(11) . . . . ?
C19 N3 C15 C16 -3.3(12) . . . . ?
Nd1 N3 C15 C16 178.8(6) . . . . ?
C19 N3 C15 C14 175.8(7) . . . . ?
Nd1 N3 C15 C14 -2.1(9) . . . . ?
O5 C14 C15 N3 -172.4(8) . . . . ?
O4 C14 C15 N3 4.9(11) . . . . ?
O5 C14 C15 C16 6.7(12) . . . . ?
O4 C14 C15 C16 -176.0(8) . . . . ?
N3 C15 C16 C17 2.3(13) . . . . ?
C14 C15 C16 C17 -176.7(8) . . . . ?
C15 C16 C17 C18 -0.8(13) . . . . ?
C16 C17 C18 C19 0.5(14) . . . . ?
C15 N3 C19 C18 2.9(12) . . . . ?
Nd1 N3 C19 C18 -179.3(6) . . . . ?
C15 N3 C19 C20 -175.8(7) . . . . ?
Nd1 N3 C19 C20 2.0(9) . . . . ?
C17 C18 C19 N3 -1.5(13) . . . . ?
C17 C18 C19 C20 176.9(8) . . . . ?
C21 N4 C20 O6 -0.4(9) . . . . ?
Nd1 N4 C20 O6 -180.0(5) . . . . ?
C21 N4 C20 C19 176.6(7) . . . . ?
Nd1 N4 C20 C19 -3.0(10) . . . . ?
C26 O6 C20 N4 0.5(9) . . . . ?
C26 O6 C20 C19 -176.7(7) . . . . ?
N3 C19 C20 N4 0.8(11) . . . . ?
C18 C19 C20 N4 -177.9(8) . . . . ?
N3 C19 C20 O6 177.7(7) . . . . ?
C18 C19 C20 O6 -0.9(12) . . . . ?
C20 N4 C21 C22 -179.3(9) . . . . ?
Nd1 N4 C21 C22 0.0(14) . . . . ?
C20 N4 C21 C26 0.2(9) . . . . ?
Nd1 N4 C21 C26 179.6(6) . . . . ?
C26 C21 C22 C23 0.8(12) . . . . ?
N4 C21 C22 C23 -179.7(8) . . . . ?
C21 C22 C23 C24 -0.2(13) . . . . ?
C22 C23 C24 C25 0.1(14) . . . . ?
C23 C24 C25 C26 -0.5(13) . . . . ?
C20 O6 C26 C25 -179.3(9) . . . . ?
C20 O6 C26 C21 -0.3(8) . . . . ?
C24 C25 C26 O6 179.9(8) . . . . ?
C24 C25 C26 C21 1.0(13) . . . . ?
C22 C21 C26 O6 179.7(7) . . . . ?
N4 C21 C26 O6 0.1(9) . . . . ?
C22 C21 C26 C25 -1.3(13) . . . . ?
N4 C21 C26 C25 179.1(8) . . . . ?
Nd1 O7 C27 O8 -69.9(12) . . . . ?
Nd1 O7 C27 C28 113.7(8) . . . . ?
C32 N5 C28 C29 -2.7(12) . . . . ?
C32 N5 C28 C27 175.0(7) . . . . ?
O8 C27 C28 N5 -178.6(7) . . . . ?
O7 C27 C28 N5 -2.0(11) . . . . ?
O8 C27 C28 C29 -0.8(12) . . . . ?
O7 C27 C28 C29 175.8(8) . . . . ?
N5 C28 C29 C30 2.4(13) . . . . ?
C27 C28 C29 C30 -175.3(8) . . . . ?
C28 C29 C30 C31 -0.5(14) . . . . ?
C29 C30 C31 C32 -0.9(14) . . . . ?
C28 N5 C32 C31 1.2(12) . . . . ?
C28 N5 C32 C33 -175.4(7) . . . . ?
C30 C31 C32 N5 0.5(13) . . . . ?
C30 C31 C32 C33 177.1(8) . . . . ?
C34 N6 C33 O9 -0.1(11) . . . . ?
C34 N6 C33 C32 -179.5(8) . . . . ?
C39 O9 C33 N6 0.1(11) . . . . ?
C39 O9 C33 C32 179.5(8) . . . . ?
N5 C32 C33 N6 165.5(9) . . . . ?
C31 C32 C33 N6 -11.3(14) . . . . ?
N5 C32 C33 O9 -13.9(12) . . . . ?
C31 C32 C33 O9 169.4(8) . . . . ?
C33 N6 C34 C39 0.1(10) . . . . ?
C33 N6 C34 C35 178.3(10) . . . . ?
C39 C34 C35 C36 -0.6(13) . . . . ?
N6 C34 C35 C36 -178.6(9) . . . . ?
C34 C35 C36 C37 -0.5(14) . . . . ?
C35 C36 C37 C38 1.2(17) . . . . ?
C36 C37 C38 C39 -0.7(19) . . . . ?
C37 C38 C39 C34 -0.4(18) . . . . ?
C37 C38 C39 O9 179.2(10) . . . . ?
C35 C34 C39 C38 1.1(16) . . . . ?
N6 C34 C39 C38 179.6(11) . . . . ?
C35 C34 C39 O9 -178.6(8) . . . . ?
N6 C34 C39 O9 -0.1(10) . . . . ?
C33 O9 C39 C38 -179.6(12) . . . . ?
C33 O9 C39 C34 0.0(10) . . . . ?
